data_7160874
loop_
_publ_author_name
'Yang, Bowei'
'An, Xinkun'
'Zhang, Tingting'
'He, Xie'
'Li, Yiyi'
'Wang, Mingan'

_publ_section_title
;
 One-Pot Synthesis of 6H-Benzo[c]chromene and
 6,7dihydrodibenzo[b,d]oxepine Scaffolds through Sequence Reaction of
 Oxidative Dearomatization and Dienone-Phenol Rearrangement
;
_journal_name_full 'Organic &amp; Biomolecular Chemistry'
_journal_paper_doi 10.1039/D5OB01670C
_journal_year 2025
_chemical_formula_moiety 'C14 H11 F O2'
_chemical_formula_sum 'C14 H11 F O2'
_chemical_formula_weight 230.23
_space_group_crystal_system orthorhombic
_space_group_IT_number 61
_space_group_name_Hall '-P 2ac 2ab'
_space_group_name_H-M_alt 'P b c a'
_atom_sites_solution_hydrogens geom
_atom_sites_solution_primary direct
_atom_sites_solution_secondary difmap
_audit_creation_date 2025-09-12
_audit_creation_method
;
  Olex2 1.1
  (compiled 2011.02.15 svn.r1672, GUI svn.r3494)
;
_audit_update_record
;
2025-10-15 deposited with the CCDC.	2025-11-24 downloaded from the CCDC.
;
_cell_angle_alpha 90.00
_cell_angle_beta 90.00
_cell_angle_gamma 90.00
_cell_formula_units_Z 8
_cell_length_a 13.7379(4)
_cell_length_b 10.0334(3)
_cell_length_c 16.1142(4)
_cell_measurement_reflns_used 2014
_cell_measurement_temperature 117.30(14)
_cell_measurement_theta_max 66.4230
_cell_measurement_theta_min 5.4740
_cell_volume 2221.15(11)
_computing_cell_refinement
;
CrysAlisPro, Agilent Technologies,
Version 1.171.37.35 (release 13-08-2014 CrysAlis171 .NET)
(compiled Aug 13 2014,18:06:01)
;
_computing_data_collection
;
CrysAlisPro, Agilent Technologies,
Version 1.171.37.35 (release 13-08-2014 CrysAlis171 .NET)
(compiled Aug 13 2014,18:06:01)
;
_computing_data_reduction
;
CrysAlisPro, Agilent Technologies,
Version 1.171.37.35 (release 13-08-2014 CrysAlis171 .NET)
(compiled Aug 13 2014,18:06:01)
;
_computing_molecular_graphics
;
O. V. Dolomanov, L. J. Bourhis, R. J. Gildea, J. A. K. Howard and H. Puschmann,
OLEX2: a complete structure solution, refinement and analysis program.
J. Appl. Cryst. (2009). 42, 339-341.
;
_computing_publication_material
;
O. V. Dolomanov, L. J. Bourhis, R. J. Gildea, J. A. K. Howard and H. Puschmann,
OLEX2: a complete structure solution, refinement and analysis program.
J. Appl. Cryst. (2009). 42, 339-341.
;
_computing_structure_refinement 'SHELXL-97 (Sheldrick, 1997)'
_computing_structure_solution 'A short history of SHELX (Sheldrick, 2007)/Bruker'
_diffrn_ambient_environment N~2~
_diffrn_ambient_temperature 117.30(14)
_diffrn_detector 'CCD plate'
_diffrn_detector_area_resol_mean 16.0971
_diffrn_detector_type Eos
_diffrn_measured_fraction_theta_full 0.9980
_diffrn_measured_fraction_theta_max 0.9743
_diffrn_measurement_details
;
#__ type_ start__ end____ width___ exp.time_
  1 omega  -29.00   -3.00   1.0000    1.5000
omega____ theta____ kappa____ phi______ frames
    -       36.7919  -37.0000  -90.0000 26

#__ type_ start__ end____ width___ exp.time_
  2 omega   -1.00   55.00   1.0000    1.5000
omega____ theta____ kappa____ phi______ frames
    -       36.7919  -37.0000  -90.0000 56

#__ type_ start__ end____ width___ exp.time_
  3 omega  100.00  125.00   1.0000    5.0000
omega____ theta____ kappa____ phi______ frames
    -       98.5477  -77.0000 -120.0000 25

#__ type_ start__ end____ width___ exp.time_
  4 omega   55.00  107.00   1.0000    1.5000
omega____ theta____ kappa____ phi______ frames
    -       36.7919 -178.0000  -90.0000 52

#__ type_ start__ end____ width___ exp.time_
  5 omega   32.00   57.00   1.0000    5.0000
omega____ theta____ kappa____ phi______ frames
    -       98.5477  -77.0000 -120.0000 25

#__ type_ start__ end____ width___ exp.time_
  6 omega   45.00   80.00   1.0000    5.0000
omega____ theta____ kappa____ phi______ frames
    -       98.5477  -30.0000   60.0000 35

#__ type_ start__ end____ width___ exp.time_
  7 omega   75.00  166.00   1.0000    5.0000
omega____ theta____ kappa____ phi______ frames
    -       98.5477   15.0000  150.0000 91

#__ type_ start__ end____ width___ exp.time_
  8 omega   74.00  165.00   1.0000    5.0000
omega____ theta____ kappa____ phi______ frames
    -       98.5477   77.0000    0.0000 91

#__ type_ start__ end____ width___ exp.time_
  9 omega   60.00   98.00   1.0000    1.5000
omega____ theta____ kappa____ phi______ frames
    -       36.7919  178.0000   90.0000 38

#__ type_ start__ end____ width___ exp.time_
 10 omega   48.00   88.00   1.0000    1.5000
omega____ theta____ kappa____ phi______ frames
    -       36.7919   57.0000 -120.0000 40
;
_diffrn_measurement_device 'four-circle diffractometer'
_diffrn_measurement_device_type 'Xcalibur, Eos, Gemini'
_diffrn_measurement_method '\w scans'
_diffrn_orient_matrix_UB_11 0.0682288000
_diffrn_orient_matrix_UB_12 0.0332486000
_diffrn_orient_matrix_UB_13 0.0729017000
_diffrn_orient_matrix_UB_21 -0.0612144000
_diffrn_orient_matrix_UB_22 0.1246733000
_diffrn_orient_matrix_UB_23 0.0196479000
_diffrn_orient_matrix_UB_31 -0.0646344000
_diffrn_orient_matrix_UB_32 -0.0831444000
_diffrn_orient_matrix_UB_33 0.0586247000
_diffrn_radiation_monochromator graphite
_diffrn_radiation_probe x-ray
_diffrn_radiation_type 'Cu K\a'
_diffrn_radiation_wavelength 1.54184
_diffrn_reflns_av_R_equivalents 0.0274
_diffrn_reflns_av_unetI/netI 0.0295
_diffrn_reflns_limit_h_max 15
_diffrn_reflns_limit_h_min -16
_diffrn_reflns_limit_k_max 7
_diffrn_reflns_limit_k_min -11
_diffrn_reflns_limit_l_max 18
_diffrn_reflns_limit_l_min -19
_diffrn_reflns_number 4512
_diffrn_reflns_theta_full 66.46
_diffrn_reflns_theta_max 66.46
_diffrn_reflns_theta_min 5.49
_diffrn_source 'Enhance (Cu) X-ray Source'
_exptl_absorpt_coefficient_mu 0.854
_exptl_absorpt_correction_T_max 1.00000
_exptl_absorpt_correction_T_min 0.85026
_exptl_absorpt_correction_type multi-scan
_exptl_absorpt_process_details
;
CrysAlisPro, Agilent Technologies,
Version 1.171.37.35 (release 13-08-2014 CrysAlis171 .NET)
(compiled Aug 13 2014,18:06:01)
Empirical absorption correction using spherical harmonics,
 implemented in SCALE3 ABSPACK scaling algorithm.
;
_exptl_crystal_colour colorless
_exptl_crystal_density_diffrn 1.377
_exptl_crystal_density_method 'not measured'
_exptl_crystal_F_000 960
_exptl_crystal_size_max 0.36
_exptl_crystal_size_mid 0.21
_exptl_crystal_size_min 0.20
_refine_diff_density_max 0.236
_refine_diff_density_min -0.201
_refine_diff_density_rms 0.056
_refine_ls_extinction_method none
_refine_ls_goodness_of_fit_ref 1.081
_refine_ls_hydrogen_treatment mixed
_refine_ls_matrix_type full
_refine_ls_number_parameters 155
_refine_ls_number_reflns 1907
_refine_ls_number_restraints 0
_refine_ls_restrained_S_all 1.081
_refine_ls_R_factor_all 0.0422
_refine_ls_R_factor_gt 0.0368
_refine_ls_shift/su_max 0.001
_refine_ls_shift/su_mean 0.000
_refine_ls_structure_factor_coef Fsqd
_refine_ls_weighting_details 'calc w=1/[\s^2^(Fo^2^)+(0.0596P)^2^+0.2803P] where P=(Fo^2^+2Fc^2^)/3'
_refine_ls_weighting_scheme calc
_refine_ls_wR_factor_gt 0.1017
_refine_ls_wR_factor_ref 0.1070
_reflns_number_gt 1672
_reflns_number_total 1907
_reflns_threshold_expression >2sigma(I)
_cod_data_source_file d5ob01670c2.cif
_cod_data_source_block exp_10119
_cod_original_cell_volume 2221.14(12)
_cod_database_code 7160874
_reflns_odcompleteness_completeness 99.80
_reflns_odcompleteness_iscentric 1
_reflns_odcompleteness_theta 61.93

loop_
_space_group_symop_id
_space_group_symop_operation_xyz
1 'x, y, z'
2 '-x+1/2, -y, z+1/2'
3 'x+1/2, -y+1/2, -z'
4 '-x, y+1/2, -z+1/2'
5 '-x, -y, -z'
6 'x-1/2, y, -z-1/2'
7 '-x-1/2, y-1/2, z'
8 'x, -y-1/2, z-1/2'

loop_
_atom_site_label
_atom_site_type_symbol
_atom_site_fract_x
_atom_site_fract_y
_atom_site_fract_z
_atom_site_U_iso_or_equiv
_atom_site_adp_type
_atom_site_occupancy
_atom_site_symmetry_multiplicity
_atom_site_calc_flag
_atom_site_refinement_flags
_atom_site_disorder_assembly
_atom_site_disorder_group
F1 F 0.51206(7) 0.16881(9) 0.54537(6) 0.0295(3) Uani 1 1 d . . .
O1 O 0.67559(7) 0.30407(10) 0.77952(6) 0.0221(3) Uani 1 1 d . . .
O2 O 0.40432(8) 0.61286(11) 0.61488(7) 0.0249(3) Uani 1 1 d . . .
H2 H 0.3800 0.6705 0.6465 0.037 Uiso 1 1 calc R . .
C12 C 0.52008(10) 0.44030(15) 0.61477(9) 0.0188(3) Uani 1 1 d . . .
H12 H 0.5041 0.4236 0.5584 0.023 Uiso 1 1 calc R . .
C11 C 0.47163(10) 0.53987(14) 0.65759(9) 0.0187(3) Uani 1 1 d . . .
C6 C 0.65110(11) 0.26586(15) 0.60681(9) 0.0197(3) Uani 1 1 d . . .
C7 C 0.59200(10) 0.36426(14) 0.65335(9) 0.0182(3) Uani 1 1 d . . .
C1 C 0.61087(11) 0.17450(15) 0.55234(9) 0.0229(3) Uani 1 1 d . . .
C9 C 0.56297(11) 0.48643(16) 0.78027(9) 0.0230(3) Uani 1 1 d . . .
H9 H 0.5773 0.5016 0.8372 0.028 Uiso 1 1 calc R . .
C14 C 0.80038(10) 0.36089(17) 0.67531(11) 0.0269(4) Uani 1 1 d . . .
H14A H 0.7774 0.4525 0.6636 0.032 Uiso 1 1 calc R . .
H14B H 0.8717 0.3593 0.6668 0.032 Uiso 1 1 calc R . .
C8 C 0.61178(10) 0.38782(14) 0.73746(9) 0.0195(3) Uani 1 1 d . . .
C5 C 0.75349(11) 0.26659(16) 0.61478(9) 0.0230(3) Uani 1 1 d . . .
C13 C 0.77842(11) 0.32724(18) 0.76567(10) 0.0266(4) Uani 1 1 d . . .
H13A H 0.8154 0.2466 0.7817 0.032 Uiso 1 1 calc R . .
H13B H 0.8004 0.4016 0.8014 0.032 Uiso 1 1 calc R . .
C2 C 0.66467(13) 0.08556(18) 0.50607(10) 0.0312(4) Uani 1 1 d . . .
H2A H 0.6337 0.0226 0.4708 0.037 Uiso 1 1 calc R . .
C10 C 0.49328(11) 0.56352(16) 0.74083(10) 0.0231(3) Uani 1 1 d . . .
H10 H 0.4604 0.6321 0.7703 0.028 Uiso 1 1 calc R . .
C3 C 0.76540(13) 0.09056(18) 0.51253(10) 0.0328(4) Uani 1 1 d . . .
H3 H 0.8045 0.0324 0.4801 0.039 Uiso 1 1 calc R . .
C4 C 0.80883(12) 0.18042(17) 0.56636(10) 0.0290(4) Uani 1 1 d . . .
H4 H 0.8778 0.1832 0.5703 0.035 Uiso 1 1 calc R . .

loop_
_atom_site_aniso_label
_atom_site_aniso_U_11
_atom_site_aniso_U_22
_atom_site_aniso_U_33
_atom_site_aniso_U_23
_atom_site_aniso_U_13
_atom_site_aniso_U_12
F1 0.0297(5) 0.0295(5) 0.0292(5) -0.0067(4) -0.0087(4) -0.0009(4)
O1 0.0215(5) 0.0243(6) 0.0206(5) 0.0048(5) -0.0043(4) -0.0008(4)
O2 0.0268(6) 0.0249(6) 0.0228(6) -0.0030(5) -0.0050(4) 0.0071(4)
C12 0.0205(7) 0.0206(7) 0.0154(7) 0.0011(6) -0.0008(6) -0.0046(6)
C11 0.0173(6) 0.0183(7) 0.0206(7) 0.0028(6) -0.0002(6) -0.0025(6)
C6 0.0245(7) 0.0190(7) 0.0156(6) 0.0046(6) 0.0003(6) 0.0017(6)
C7 0.0191(7) 0.0168(7) 0.0187(7) 0.0015(6) 0.0006(6) -0.0041(6)
C1 0.0287(8) 0.0234(8) 0.0166(7) 0.0029(6) -0.0032(6) 0.0030(6)
C9 0.0281(7) 0.0257(8) 0.0154(7) -0.0012(6) -0.0008(6) -0.0033(6)
C14 0.0189(7) 0.0300(9) 0.0319(9) 0.0052(7) 0.0002(7) -0.0017(6)
C8 0.0194(7) 0.0197(7) 0.0194(7) 0.0033(6) -0.0033(6) -0.0030(6)
C5 0.0243(7) 0.0230(8) 0.0216(7) 0.0076(6) 0.0018(6) 0.0019(6)
C13 0.0203(7) 0.0313(9) 0.0282(8) 0.0023(7) -0.0070(6) -0.0025(6)
C2 0.0484(10) 0.0281(9) 0.0170(7) -0.0027(7) -0.0041(7) 0.0086(8)
C10 0.0260(7) 0.0232(8) 0.0201(7) -0.0026(7) 0.0016(6) 0.0005(6)
C3 0.0453(10) 0.0327(9) 0.0203(8) 0.0032(7) 0.0060(7) 0.0172(8)
C4 0.0277(8) 0.0329(9) 0.0265(8) 0.0089(8) 0.0048(7) 0.0089(7)

loop_
_atom_type_symbol
_atom_type_description
_atom_type_scat_dispersion_real
_atom_type_scat_dispersion_imag
_atom_type_scat_source
C C 0.0181 0.0091 'International Tables Vol C Tables 4.2.6.8 and 6.1.1.4'
H H 0.0000 0.0000 'International Tables Vol C Tables 4.2.6.8 and 6.1.1.4'
F F 0.0727 0.0534 'International Tables Vol C Tables 4.2.6.8 and 6.1.1.4'
O O 0.0492 0.0322 'International Tables Vol C Tables 4.2.6.8 and 6.1.1.4'

loop_
_geom_angle_atom_site_label_1
_geom_angle_atom_site_label_2
_geom_angle_atom_site_label_3
_geom_angle
_geom_angle_site_symmetry_1
_geom_angle_site_symmetry_3
_geom_angle_publ_flag
C8 O1 C13 116.27(11) . . ?
C11 O2 H2 109.5 . . ?
C11 C12 H12 119.6 . . ?
C11 C12 C7 120.88(13) . . ?
C7 C12 H12 119.6 . . ?
O2 C11 C12 117.48(13) . . ?
O2 C11 C10 122.54(13) . . ?
C12 C11 C10 119.98(14) . . ?
C1 C6 C7 122.91(13) . . ?
C1 C6 C5 117.31(14) . . ?
C5 C6 C7 119.74(14) . . ?
C12 C7 C6 121.80(13) . . ?
C12 C7 C8 118.42(13) . . ?
C8 C7 C6 119.68(13) . . ?
F1 C1 C6 118.53(13) . . ?
F1 C1 C2 117.54(14) . . ?
C2 C1 C6 123.90(15) . . ?
C8 C9 H9 119.8 . . ?
C8 C9 C10 120.45(14) . . ?
C10 C9 H9 119.8 . . ?
H14A C14 H14B 107.7 . . ?
C5 C14 H14A 108.9 . . ?
C5 C14 H14B 108.9 . . ?
C5 C14 C13 113.29(13) . . ?
C13 C14 H14A 108.9 . . ?
C13 C14 H14B 108.9 . . ?
O1 C8 C7 119.43(13) . . ?
C9 C8 O1 119.72(13) . . ?
C9 C8 C7 120.65(13) . . ?
C6 C5 C14 119.26(14) . . ?
C4 C5 C6 119.35(15) . . ?
C4 C5 C14 121.39(14) . . ?
O1 C13 C14 112.05(12) . . ?
O1 C13 H13A 109.2 . . ?
O1 C13 H13B 109.2 . . ?
C14 C13 H13A 109.2 . . ?
C14 C13 H13B 109.2 . . ?
H13A C13 H13B 107.9 . . ?
C1 C2 H2A 121.0 . . ?
C1 C2 C3 118.07(16) . . ?
C3 C2 H2A 121.0 . . ?
C11 C10 H10 120.2 . . ?
C9 C10 C11 119.59(14) . . ?
C9 C10 H10 120.2 . . ?
C2 C3 H3 120.0 . . ?
C4 C3 C2 119.96(15) . . ?
C4 C3 H3 120.0 . . ?
C5 C4 H4 119.3 . . ?
C3 C4 C5 121.34(15) . . ?
C3 C4 H4 119.3 . . ?

loop_
_geom_bond_atom_site_label_1
_geom_bond_atom_site_label_2
_geom_bond_distance
_geom_bond_site_symmetry_2
_geom_bond_publ_flag
F1 C1 1.3632(18) . ?
O1 C8 1.3907(17) . ?
O1 C13 1.4489(18) . ?
O2 H2 0.8400 . ?
O2 C11 1.3656(18) . ?
C12 H12 0.9500 . ?
C12 C11 1.385(2) . ?
C12 C7 1.394(2) . ?
C11 C10 1.394(2) . ?
C6 C7 1.482(2) . ?
C6 C1 1.384(2) . ?
C6 C5 1.413(2) . ?
C7 C8 1.402(2) . ?
C1 C2 1.378(2) . ?
C9 H9 0.9500 . ?
C9 C8 1.380(2) . ?
C9 C10 1.385(2) . ?
C14 H14A 0.9900 . ?
C14 H14B 0.9900 . ?
C14 C5 1.504(2) . ?
C14 C13 1.525(2) . ?
C5 C4 1.391(2) . ?
C13 H13A 0.9900 . ?
C13 H13B 0.9900 . ?
C2 H2A 0.9500 . ?
C2 C3 1.389(3) . ?
C10 H10 0.9500 . ?
C3 H3 0.9500 . ?
C3 C4 1.386(3) . ?
C4 H4 0.9500 . ?

loop_
_geom_torsion_atom_site_label_1
_geom_torsion_atom_site_label_2
_geom_torsion_atom_site_label_3
_geom_torsion_atom_site_label_4
_geom_torsion
_geom_torsion_site_symmetry_1
_geom_torsion_site_symmetry_2
_geom_torsion_site_symmetry_3
_geom_torsion_site_symmetry_4
_geom_torsion_publ_flag
F1 C1 C2 C3 179.89(15) . . . . ?
O2 C11 C10 C9 -179.47(13) . . . . ?
C12 C11 C10 C9 -0.3(2) . . . . ?
C12 C7 C8 O1 173.20(12) . . . . ?
C12 C7 C8 C9 -1.7(2) . . . . ?
C11 C12 C7 C6 -174.24(13) . . . . ?
C11 C12 C7 C8 2.2(2) . . . . ?
C6 C7 C8 O1 -10.3(2) . . . . ?
C6 C7 C8 C9 174.79(13) . . . . ?
C6 C1 C2 C3 -2.0(2) . . . . ?
C6 C5 C4 C3 -2.3(2) . . . . ?
C7 C12 C11 O2 177.97(13) . . . . ?
C7 C12 C11 C10 -1.2(2) . . . . ?
C7 C6 C1 F1 -4.5(2) . . . . ?
C7 C6 C1 C2 177.43(14) . . . . ?
C7 C6 C5 C14 4.5(2) . . . . ?
C7 C6 C5 C4 -175.36(13) . . . . ?
C1 C6 C7 C12 -46.7(2) . . . . ?
C1 C6 C7 C8 136.92(15) . . . . ?
C1 C6 C5 C14 -177.96(13) . . . . ?
C1 C6 C5 C4 2.2(2) . . . . ?
C1 C2 C3 C4 2.0(2) . . . . ?
C14 C5 C4 C3 177.90(15) . . . . ?
C8 O1 C13 C14 -39.57(18) . . . . ?
C8 C9 C10 C11 0.8(2) . . . . ?
C5 C6 C7 C12 130.76(15) . . . . ?
C5 C6 C7 C8 -45.6(2) . . . . ?
C5 C6 C1 F1 177.99(13) . . . . ?
C5 C6 C1 C2 -0.1(2) . . . . ?
C5 C14 C13 O1 -48.24(18) . . . . ?
C13 O1 C8 C7 78.90(16) . . . . ?
C13 O1 C8 C9 -106.12(16) . . . . ?
C13 C14 C5 C6 67.66(18) . . . . ?
C13 C14 C5 C4 -112.52(16) . . . . ?
C2 C3 C4 C5 0.1(2) . . . . ?
C10 C9 C8 O1 -174.68(13) . . . . ?
C10 C9 C8 C7 0.2(2) . . . . ?
